data_4335754
loop_
_publ_author_name
'Paula M. Cantos'
'Laurent J. Jouffret'
'Richard E. Wilson'
'Peter C. Burns'
'Christopher L. Cahill'

_publ_contact_author_address '725 21st Street N.W. Washington, D.C. 20052'
_publ_contact_author_email cahill@gwu.edu
_publ_contact_author_fax 202-994-5873
_publ_contact_author_name 'Christopher L. Cahill'
_publ_contact_author_phone 202-994-6959
_publ_section_title
;
 Series of Uranyl-4,4'-biphenyldicarboxylates and an Occurrence of a
 Cation-Cation Interaction: Hydrothermal Synthesis and in Situ Raman
 Studies
;
_journal_name_full 'Inorganic Chemistry'
_journal_page_first 9487
_journal_page_last 9495
_journal_paper_doi 10.1021/ic401143g
_journal_volume 52
_journal_year 2013
_chemical_formula_sum 'C28 H16 N O14 U2'
_chemical_formula_weight 1066.4907
_chemical_name_systematic
;
 ?
;
_space_group_IT_number 15
_symmetry_cell_setting monoclinic
_symmetry_space_group_name_Hall '-C 2yc'
_symmetry_space_group_name_H-M 'C 1 2/c 1'
_atom_sites_solution_hydrogens geom
_atom_sites_solution_primary direct
_atom_sites_solution_secondary difmap
_audit_creation_method SHELXL-97
_cell_angle_alpha 90.00
_cell_angle_beta 115.612(4)
_cell_angle_gamma 90.00
_cell_formula_units_Z 8
_cell_length_a 31.061(9)
_cell_length_b 15.409(4)
_cell_length_c 13.956(4)
_cell_measurement_reflns_used 41699
_cell_measurement_temperature 100(2)
_cell_measurement_theta_max 48.073
_cell_measurement_theta_min 4.850
_cell_volume 6023(3)
_computing_cell_refinement 'SAINT (Bruker-AXS)'
_computing_data_collection 'SMART V5.05 (Bruker-AXS)'
_computing_data_reduction 'SAINT (Bruker-AXS)'
_computing_molecular_graphics 'SHELXL-97 (Sheldrick, 1997)'
_computing_publication_material 'WINGX (Farrugia, 1998)'
_computing_structure_refinement 'SHELXL-97 (Sheldrick, 2008)'
_computing_structure_solution 'SHELXS-97, G. Sheldrick (1990)'
_diffrn_ambient_temperature 100(2)
_diffrn_measured_fraction_theta_full 0.999
_diffrn_measured_fraction_theta_max 0.924
_diffrn_measurement_device_type 'Bruker Apex CCD II'
_diffrn_measurement_method omega
_diffrn_radiation_monochromator graphite
_diffrn_radiation_source 'fine-focus sealed tube'
_diffrn_radiation_type MoK\a
_diffrn_radiation_wavelength 0.71073
_diffrn_reflns_av_R_equivalents 0.0690
_diffrn_reflns_av_sigmaI/netI 0.0666
_diffrn_reflns_limit_h_max 43
_diffrn_reflns_limit_h_min -43
_diffrn_reflns_limit_k_max 20
_diffrn_reflns_limit_k_min -21
_diffrn_reflns_limit_l_max 19
_diffrn_reflns_limit_l_min -19
_diffrn_reflns_number 32449
_diffrn_reflns_theta_full 25.00
_diffrn_reflns_theta_max 30.29
_diffrn_reflns_theta_min 1.51
_exptl_absorpt_coefficient_mu 10.801
_exptl_absorpt_correction_T_max 0.7450
_exptl_absorpt_correction_T_min 0.5593
_exptl_absorpt_correction_type empirical
_exptl_absorpt_process_details 'SADABS, G. Sheldrick (1999)'
_exptl_crystal_colour yellow
_exptl_crystal_density_diffrn 2.352
_exptl_crystal_description plate
_exptl_crystal_F_000 3776
_exptl_crystal_size_max 0.3
_exptl_crystal_size_mid 0.2
_exptl_crystal_size_min 0.1
_refine_diff_density_max 1.566
_refine_diff_density_min -1.857
_refine_diff_density_rms 0.265
_refine_ls_extinction_method none
_refine_ls_goodness_of_fit_ref 1.021
_refine_ls_hydrogen_treatment mixed
_refine_ls_matrix_type full
_refine_ls_number_parameters 371
_refine_ls_number_reflns 8333
_refine_ls_number_restraints 0
_refine_ls_restrained_S_all 1.021
_refine_ls_R_factor_all 0.0567
_refine_ls_R_factor_gt 0.0363
_refine_ls_shift/su_max 0.001
_refine_ls_shift/su_mean 0.000
_refine_ls_structure_factor_coef Fsqd
_refine_ls_weighting_details 'calc w=1/[\s^2^(Fo^2^)+(0.0297P)^2^+15.8475P] where P=(Fo^2^+2Fc^2^)/3'
_refine_ls_weighting_scheme calc
_refine_ls_wR_factor_gt 0.0750
_refine_ls_wR_factor_ref 0.0828
_reflns_number_gt 6483
_reflns_number_total 8333
_reflns_threshold_expression >2\s(I)
_cod_data_source_file ic401143g_si_003.cif
_cod_data_source_block c2onc
_cod_original_cell_volume 6024(3)
_cod_original_sg_symbol_H-M 'C 2/c'
_cod_database_code 4335754

loop_
_symmetry_equiv_pos_as_xyz
'x, y, z'
'-x, y, -z+1/2'
'x+1/2, y+1/2, z'
'-x+1/2, y+1/2, -z+1/2'
'-x, -y, -z'
'x, -y, z-1/2'
'-x+1/2, -y+1/2, -z'
'x+1/2, -y+1/2, z-1/2'

loop_
_atom_site_label
_atom_site_type_symbol
_atom_site_fract_x
_atom_site_fract_y
_atom_site_fract_z
_atom_site_U_iso_or_equiv
_atom_site_adp_type
_atom_site_occupancy
_atom_site_symmetry_multiplicity
_atom_site_calc_flag
_atom_site_refinement_flags
_atom_site_disorder_assembly
_atom_site_disorder_group
C1 C 0.2058(2) 0.0166(4) 0.8780(4) 0.0097(11) Uani 1 1 d . A .
C2 C 0.15339(10) 0.0376(2) 0.8208(3) 0.0101(11) Uani 1 1 d G . .
C3 C 0.11952(13) -0.02821(18) 0.7925(3) 0.0220(15) Uani 1 1 d G . .
H3 H 0.1290 -0.0851 0.8133 0.026 Uiso 1 1 calc R . .
C4 C 0.07146(12) -0.0090(2) 0.7333(3) 0.0258(16) Uani 1 1 d G . .
H4 H 0.0488 -0.0531 0.7144 0.031 Uiso 1 1 calc R . .
C5 C 0.05728(10) 0.0760(3) 0.7023(3) 0.0138(12) Uani 1 1 d G . .
C6 C 0.09115(13) 0.14178(18) 0.7305(3) 0.0182(14) Uani 1 1 d G . .
H6 H 0.0817 0.1987 0.7098 0.022 Uiso 1 1 calc R . .
C7 C 0.13921(12) 0.1226(2) 0.7897(3) 0.0150(13) Uani 1 1 d G . .
H7 H 0.1619 0.1666 0.8086 0.018 Uiso 1 1 calc R . .
C8 C 0.00438(11) 0.0976(3) 0.6296(3) 0.0148(13) Uani 1 1 d G . .
C9 C -0.02742(14) 0.03321(19) 0.5710(4) 0.037(2) Uani 1 1 d G . .
H9 H -0.0174 -0.0243 0.5774 0.044 Uiso 1 1 calc R . .
C10 C -0.07421(13) 0.0546(2) 0.5027(4) 0.0318(19) Uani 1 1 d G . .
H10 H -0.0955 0.0115 0.4635 0.038 Uiso 1 1 calc R . .
C11 C -0.08920(11) 0.1405(3) 0.4931(3) 0.0136(12) Uani 1 1 d G . .
C12 C -0.05741(14) 0.2050(2) 0.5517(4) 0.036(2) Uani 1 1 d G . .
H12 H -0.0674 0.2624 0.5452 0.043 Uiso 1 1 calc R . .
C13 C -0.01062(13) 0.1835(2) 0.6199(4) 0.033(2) Uani 1 1 d G . .
H13 H 0.0107 0.2266 0.6592 0.039 Uiso 1 1 calc R . .
C14 C -0.1392(2) 0.1685(4) 0.4184(5) 0.0134(12) Uani 1 1 d . . .
C15 C 0.3768(3) 0.0652(5) 1.1330(6) 0.0278(17) Uani 1 1 d . . .
C16A C 0.4100(2) 0.0680(4) 1.2551(4) 0.0123(18) Uani 0.505(5) 1 d PG A 1
C17A C 0.4514(3) 0.1176(4) 1.2987(5) 0.019(2) Uani 0.505(5) 1 d PG A 1
H17A H 0.4569 0.1600 1.2580 0.023 Uiso 0.505(5) 1 calc PR A 1
C18A C 0.4845(2) 0.1037(5) 1.4031(6) 0.019(2) Uani 0.505(5) 1 d PG A 1
H18A H 0.5122 0.1369 1.4322 0.023 Uiso 0.505(5) 1 calc PR A 1
C19A C 0.47630(19) 0.0402(5) 1.4639(4) 0.0162(19) Uani 0.505(5) 1 d PG . 1
C20 C 0.4349(2) -0.0094(4) 1.4204(4) 0.049(3) Uani 1 1 d G . .
H20 H 0.4294 -0.0519 1.4611 0.058 Uiso 1 1 calc R A 1
C21 C 0.40173(16) 0.0045(3) 1.3160(4) 0.0250(16) Uani 1 1 d G A .
H21 H 0.3740 -0.0287 1.2869 0.030 Uiso 1 1 calc R B 1
C16B C 0.4137(4) 0.0242(8) 1.2262(10) 0.0123(18) Uani 0.495(5) 1 d P A 2
C17B C 0.4618(5) 0.0177(9) 1.2426(10) 0.019(2) Uani 0.495(5) 1 d P A 2
H17B H 0.4699 0.0311 1.1875 0.023 Uiso 0.495(5) 1 calc PR A 2
C18B C 0.4970(5) -0.0084(9) 1.3397(10) 0.019(2) Uani 0.495(5) 1 d P A 2
H18B H 0.5284 -0.0149 1.3492 0.023 Uiso 0.495(5) 1 calc PR A 2
C19B C 0.4849(4) -0.0250(9) 1.4237(9) 0.0162(19) Uani 0.495(5) 1 d P A 2
C22 C 0.47433(11) -0.2435(3) 1.2079(3) 0.0202(14) Uani 1 1 d G . .
C24 C 0.43859(15) -0.2123(3) 1.2335(2) 0.0324(19) Uani 1 1 d G . .
H24 H 0.4458 -0.1964 1.3031 0.039 Uiso 1 1 calc R . .
C23 C 0.39208(13) -0.2047(3) 1.1550(3) 0.0285(17) Uani 1 1 d G . .
H23 H 0.3682 -0.1838 1.1721 0.034 Uiso 1 1 calc R . .
C25 C 0.38131(11) -0.2284(3) 1.0510(3) 0.0198(14) Uani 1 1 d G . .
C26 C 0.41704(15) -0.2596(3) 1.0254(3) 0.0237(16) Uani 1 1 d G . .
H26 H 0.4098 -0.2754 0.9558 0.028 Uiso 1 1 calc R . .
C27 C 0.46355(13) -0.2671(3) 1.1039(3) 0.0256(16) Uani 1 1 d G . .
H27 H 0.4875 -0.2880 1.0868 0.031 Uiso 1 1 calc R . .
C28 C 0.3331(2) -0.2114(4) 0.9633(5) 0.0150(13) Uani 1 1 d . . .
O1 O 0.27444(15) -0.0851(3) 0.7487(3) 0.0152(9) Uani 1 1 d . . .
O2 O 0.21403(16) -0.2461(3) 0.8247(3) 0.0149(9) Uani 1 1 d . . .
O3 O 0.24902(15) -0.2575(3) 0.6637(3) 0.0120(9) Uani 1 1 d . . .
O4 O 0.32038(15) -0.2476(3) 0.8726(3) 0.0175(10) Uani 1 1 d . . .
O5 O 0.30418(16) -0.1596(3) 0.9759(3) 0.0181(10) Uani 1 1 d . . .
O6 O 0.21863(15) -0.0607(3) 0.8740(3) 0.0127(9) Uani 1 1 d . . .
O7 O 0.30948(15) 0.0847(3) 0.8515(3) 0.0135(9) Uani 1 1 d . . .
O8 O 0.30311(15) 0.2126(3) 1.0567(3) 0.0146(9) Uani 1 1 d . . .
O9 O 0.38890(16) 0.1164(3) 1.0759(4) 0.0251(11) Uani 1 1 d . A .
O10 O 0.33463(15) 0.0374(3) 1.0967(3) 0.0181(10) Uani 1 1 d . A .
O11 O 0.23484(15) 0.0761(3) 0.9278(3) 0.0125(9) Uani 1 1 d . . .
O12 O -0.16950(15) 0.1148(3) 0.3571(3) 0.0130(9) Uani 1 1 d . . .
O13 O -0.14852(15) 0.2491(3) 0.4173(3) 0.0152(9) Uani 1 1 d . . .
OW1 O 0.27147(18) 0.0753(3) 0.6181(4) 0.0268(12) Uani 1 1 d . . .
NH N -0.17783(18) -0.0660(3) 0.4089(4) 0.0138(11) Uani 1 1 d . . .
U1 U 0.244816(8) -0.165383(13) 0.788723(17) 0.00882(6) Uani 1 1 d . . .
U2 U 0.306122(8) 0.148253(13) 0.954249(16) 0.00867(6) Uani 1 1 d . . .

loop_
_atom_site_aniso_label
_atom_site_aniso_U_11
_atom_site_aniso_U_22
_atom_site_aniso_U_33
_atom_site_aniso_U_23
_atom_site_aniso_U_13
_atom_site_aniso_U_12
C1 0.012(3) 0.014(3) 0.004(3) 0.002(2) 0.005(2) 0.001(2)
C2 0.007(3) 0.018(3) 0.003(3) 0.000(2) 0.000(2) 0.003(2)
C3 0.016(4) 0.019(3) 0.025(4) 0.015(3) 0.003(3) 0.001(3)
C4 0.014(4) 0.026(4) 0.029(4) 0.012(3) 0.001(3) -0.003(3)
C5 0.010(3) 0.021(3) 0.009(3) 0.004(2) 0.003(2) 0.005(2)
C6 0.017(3) 0.013(3) 0.021(3) 0.002(2) 0.005(3) 0.009(3)
C7 0.004(3) 0.017(3) 0.016(3) -0.005(2) -0.004(2) -0.002(2)
C8 0.009(3) 0.022(3) 0.012(3) 0.005(2) 0.003(3) 0.003(2)
C9 0.010(4) 0.017(3) 0.064(6) 0.017(4) -0.003(4) -0.001(3)
C10 0.013(4) 0.021(4) 0.046(5) 0.012(3) -0.002(3) -0.003(3)
C11 0.010(3) 0.023(3) 0.006(3) 0.002(2) 0.002(2) 0.002(2)
C12 0.012(4) 0.027(4) 0.044(5) -0.022(3) -0.011(3) 0.007(3)
C13 0.005(3) 0.034(4) 0.042(5) -0.028(4) -0.005(3) 0.004(3)
C14 0.016(3) 0.014(3) 0.008(3) 0.004(2) 0.004(2) 0.003(2)
C15 0.013(4) 0.034(4) 0.027(4) 0.022(3) 0.000(3) -0.002(3)
C16A 0.011(4) 0.011(5) 0.012(5) 0.002(3) 0.001(3) 0.002(4)
C17A 0.014(5) 0.033(5) 0.006(4) 0.005(4) 0.000(4) 0.002(4)
C18A 0.006(4) 0.028(5) 0.022(5) 0.008(4) 0.004(4) -0.003(4)
C19A 0.007(4) 0.029(5) 0.008(4) 0.005(4) -0.001(3) 0.001(4)
C20 0.015(4) 0.065(6) 0.040(5) 0.034(4) -0.012(4) -0.019(4)
C21 0.015(4) 0.027(4) 0.024(4) 0.011(3) 0.000(3) -0.009(3)
C16B 0.011(4) 0.011(5) 0.012(5) 0.002(3) 0.001(3) 0.002(4)
C17B 0.014(5) 0.033(5) 0.006(4) 0.005(4) 0.000(4) 0.002(4)
C18B 0.006(4) 0.028(5) 0.022(5) 0.008(4) 0.004(4) -0.003(4)
C19B 0.007(4) 0.029(5) 0.008(4) 0.005(4) -0.001(3) 0.001(4)
C22 0.010(3) 0.018(3) 0.023(4) -0.003(3) -0.003(3) 0.004(3)
C24 0.024(4) 0.040(5) 0.018(4) -0.012(3) -0.005(3) 0.005(3)
C23 0.011(3) 0.042(4) 0.020(4) -0.007(3) -0.005(3) 0.011(3)
C25 0.013(3) 0.019(3) 0.015(3) -0.005(3) -0.006(3) 0.001(3)
C26 0.020(4) 0.027(4) 0.020(4) -0.010(3) 0.005(3) 0.010(3)
C27 0.013(3) 0.035(4) 0.022(4) -0.002(3) 0.000(3) 0.008(3)
C28 0.015(3) 0.012(3) 0.016(3) -0.003(2) 0.005(3) 0.004(2)
O1 0.015(2) 0.014(2) 0.017(2) -0.0021(17) 0.0068(19) -0.0024(17)
O2 0.015(2) 0.015(2) 0.014(2) -0.0017(17) 0.0060(19) -0.0030(17)
O3 0.010(2) 0.015(2) 0.010(2) -0.0024(16) 0.0039(18) -0.0011(16)
O4 0.012(2) 0.022(2) 0.012(2) -0.0083(18) -0.0018(19) 0.0012(18)
O5 0.013(2) 0.021(2) 0.013(2) -0.0001(17) -0.0012(19) 0.0067(18)
O6 0.012(2) 0.009(2) 0.014(2) 0.0006(16) 0.0031(19) 0.0036(16)
O7 0.010(2) 0.017(2) 0.011(2) -0.0035(17) 0.0017(18) 0.0019(17)
O8 0.013(2) 0.017(2) 0.014(2) -0.0030(17) 0.0055(19) -0.0024(17)
O9 0.011(2) 0.034(3) 0.024(3) 0.019(2) 0.002(2) -0.001(2)
O10 0.011(2) 0.020(2) 0.019(2) 0.0058(18) 0.003(2) -0.0044(18)
O11 0.008(2) 0.011(2) 0.014(2) -0.0013(16) 0.0003(18) -0.0015(16)
O12 0.009(2) 0.013(2) 0.012(2) -0.0010(16) 0.0008(18) 0.0015(17)
O13 0.010(2) 0.015(2) 0.015(2) -0.0023(17) 0.0000(19) 0.0011(17)
OW1 0.029(3) 0.026(3) 0.025(3) 0.002(2) 0.012(2) 0.004(2)
NH 0.005(3) 0.016(3) 0.020(3) 0.006(2) 0.005(2) -0.001(2)
U1 0.00751(11) 0.00789(10) 0.00863(11) -0.00016(8) 0.00121(8) 0.00022(8)
U2 0.00775(11) 0.00903(10) 0.00709(10) -0.00014(7) 0.00119(8) 0.00013(8)

loop_
_atom_type_symbol
_atom_type_description
_atom_type_scat_dispersion_real
_atom_type_scat_dispersion_imag
_atom_type_scat_source
C C 0.0033 0.0016 'International Tables Vol C Tables 4.2.6.8 and 6.1.1.4'
H H 0.0000 0.0000 'International Tables Vol C Tables 4.2.6.8 and 6.1.1.4'
O O 0.0106 0.0060 'International Tables Vol C Tables 4.2.6.8 and 6.1.1.4'
U U -9.6767 9.6646 'International Tables Vol C Tables 4.2.6.8 and 6.1.1.4'
N N 0.0061 0.0033 'International Tables Vol C Tables 4.2.6.8 and 6.1.1.4'

loop_
_geom_angle_atom_site_label_1
_geom_angle_atom_site_label_2
_geom_angle_atom_site_label_3
_geom_angle
_geom_angle_site_symmetry_1
_geom_angle_site_symmetry_3
O11 C1 O6 122.9(5) . .
O11 C1 C2 119.2(5) . .
O6 C1 C2 118.0(5) . .
C3 C2 C7 120.0 . .
C3 C2 C1 120.4(3) . .
C7 C2 C1 119.5(3) . .
C2 C3 C4 120.0 . .
C5 C4 C3 120.0 . .
C4 C5 C6 120.0 . .
C4 C5 C8 120.7(3) . .
C6 C5 C8 119.1(3) . .
C7 C6 C5 120.0 . .
C6 C7 C2 120.0 . .
C9 C8 C13 120.0 . .
C9 C8 C5 120.9(3) . .
C13 C8 C5 119.0(3) . .
C8 C9 C10 120.0 . .
C11 C10 C9 120.0 . .
C12 C11 C10 120.0 . .
C12 C11 C14 117.3(3) . .
C10 C11 C14 122.7(3) . .
C13 C12 C11 120.0 . .
C12 C13 C8 120.0 . .
O12 C14 O13 122.0(6) . .
O12 C14 C11 121.4(5) . .
O13 C14 C11 116.6(5) . .
O10 C15 O9 119.4(6) . .
O10 C15 C16B 119.6(7) . .
O9 C15 C16B 119.4(7) . .
O10 C15 C16A 121.9(6) . .
O9 C15 C16A 115.2(6) . .
C16B C15 C16A 31.2(5) . .
O10 C15 U2 61.4(3) . .
O9 C15 U2 59.9(3) . .
C16B C15 U2 178.7(7) . .
C16A C15 U2 147.7(5) . .
C17A C16A C21 120.0 . .
C17A C16A C15 122.7(4) . .
C21 C16A C15 116.0(4) . .
C18A C17A C16A 120.0 . .
C17A C18A C19A 120.0 . .
C20 C19A C18A 120.0 . .
C20 C19A C19A 103.8(7) . 5_658
C18A C19A C19A 119.3(7) . 5_658
C19A C20 C21 120.0 . .
C19A C20 C19B 49.2(6) . .
C21 C20 C19B 109.5(5) . .
C20 C21 C16A 120.0 . .
C20 C21 C16B 125.0(6) . .
C16A C21 C16B 32.9(5) . .
C17B C16B C15 123.0(11) . .
C17B C16B C21 118.7(10) . .
C15 C16B C21 117.1(9) . .
C18B C17B C16B 120.9(12) . .
C17B C18B C19B 119.2(12) . .
C18B C19B C20 125.0(10) . .
C24 C22 C27 120.0 . .
C24 C22 C22 119.3(4) . 2_657
C27 C22 C22 120.4(4) . 2_657
C23 C24 C22 120.0 . .
C24 C23 C25 120.0 . .
C26 C25 C23 120.0 . .
C26 C25 C28 118.7(4) . .
C23 C25 C28 120.9(3) . .
C25 C26 C27 120.0 . .
C26 C27 C22 120.0 . .
O5 C28 O4 118.6(6) . .
O5 C28 C25 121.1(5) . .
O4 C28 C25 120.3(5) . .
O5 C28 U1 59.2(3) . .
O4 C28 U1 59.6(3) . .
C25 C28 U1 174.4(4) . .
U1 O3 U2 131.55(19) . 4_546
C28 O4 U1 93.9(4) . .
C28 O5 U1 94.6(4) . .
C1 O6 U1 148.7(4) . .
C15 O9 U2 93.0(4) . .
C15 O10 U2 92.1(4) . .
C1 O11 U2 145.8(4) . .
C14 O12 U1 120.8(4) . 5_556
C14 O13 U2 145.0(4) . 8_455
O2 U1 O1 178.3(2) . .
O2 U1 O3 89.82(17) . .
O1 U1 O3 89.09(17) . .
O2 U1 O6 89.47(17) . .
O1 U1 O6 91.20(17) . .
O3 U1 O6 162.82(14) . .
O2 U1 O5 88.45(18) . .
O1 U1 O5 93.22(18) . .
O3 U1 O5 124.46(14) . .
O6 U1 O5 72.68(14) . .
O2 U1 O12 91.14(17) . 5_556
O1 U1 O12 87.50(17) . 5_556
O3 U1 O12 85.05(14) . 5_556
O6 U1 O12 77.80(14) . 5_556
O5 U1 O12 150.48(14) . 5_556
O2 U1 O4 91.40(18) . .
O1 U1 O4 89.48(18) . .
O3 U1 O4 71.88(14) . .
O6 U1 O4 125.30(14) . .
O5 U1 O4 52.69(14) . .
O12 U1 O4 156.77(14) 5_556 .
O2 U1 C28 91.17(19) . .
O1 U1 C28 90.25(19) . .
O3 U1 C28 98.38(16) . .
O6 U1 C28 98.80(15) . .
O5 U1 C28 26.24(15) . .
O12 U1 C28 175.87(15) 5_556 .
O4 U1 C28 26.51(15) . .
O8 U2 O7 179.4(2) . .
O8 U2 O3 86.65(17) . 4_556
O7 U2 O3 93.20(17) . 4_556
O8 U2 O13 92.66(17) . 8_556
O7 U2 O13 86.77(17) . 8_556
O3 U2 O13 75.32(14) 4_556 8_556
O8 U2 O11 90.96(17) . .
O7 U2 O11 89.55(17) . .
O3 U2 O11 80.09(14) 4_556 .
O13 U2 O11 154.88(14) 8_556 .
O8 U2 O9 87.63(19) . .
O7 U2 O9 92.22(18) . .
O3 U2 O9 148.98(15) 4_556 .
O13 U2 O9 74.53(15) 8_556 .
O11 U2 O9 130.49(14) . .
O8 U2 O10 82.18(17) . .
O7 U2 O10 98.17(17) . .
O3 U2 O10 154.86(14) 4_556 .
O13 U2 O10 127.45(14) 8_556 .
O11 U2 O10 77.67(14) . .
O9 U2 O10 53.11(14) . .
O8 U2 C15 80.4(2) . .
O7 U2 C15 99.7(2) . .
O3 U2 C15 166.4(2) 4_556 .
O13 U2 C15 101.02(17) 8_556 .
O11 U2 C15 104.10(17) . .
O9 U2 C15 27.17(17) . .
O10 U2 C15 26.47(16) . .

loop_
_geom_bond_atom_site_label_1
_geom_bond_atom_site_label_2
_geom_bond_distance
_geom_bond_site_symmetry_2
C1 O11 1.264(7) .
C1 O6 1.265(7) .
C1 C2 1.505(6) .
C2 C3 1.3900 .
C2 C7 1.3900 .
C3 C4 1.3900 .
C4 C5 1.3900 .
C5 C6 1.3900 .
C5 C8 1.549(4) .
C6 C7 1.3900 .
C8 C9 1.3900 .
C8 C13 1.3900 .
C9 C10 1.3900 .
C10 C11 1.3900 .
C11 C12 1.3900 .
C11 C14 1.511(7) .
C12 C13 1.3900 .
C14 O12 1.267(7) .
C14 O13 1.273(7) .
C15 O10 1.257(8) .
C15 O9 1.289(8) .
C15 C16B 1.454(13) .
C15 C16A 1.565(8) .
C15 U2 2.819(7) .
C16A C17A 1.3900 .
C16A C21 1.3900 .
C17A C18A 1.3900 .
C18A C19A 1.3900 .
C19A C20 1.3900 .
C19A C19A 1.853(13) 5_658
C20 C21 1.3900 .
C20 C19B 1.552(14) .
C21 C16B 1.485(14) .
C16B C17B 1.415(18) .
C17B C18B 1.383(17) .
C18B C19B 1.402(17) .
C22 C24 1.3900 .
C22 C27 1.3900 .
C22 C22 1.518(6) 2_657
C24 C23 1.3900 .
C23 C25 1.3900 .
C25 C26 1.3900 .
C25 C28 1.492(7) .
C26 C27 1.3900 .
C28 O5 1.269(7) .
C28 O4 1.279(7) .
C28 U1 2.860(6) .
O1 U1 1.769(4) .
O2 U1 1.769(4) .
O3 U1 2.296(4) .
O3 U2 2.306(4) 4_546
O4 U1 2.472(4) .
O5 U1 2.463(4) .
O6 U1 2.349(4) .
O7 U2 1.776(4) .
O8 U2 1.775(4) .
O9 U2 2.441(4) .
O10 U2 2.476(4) .
O11 U2 2.360(4) .
O12 U1 2.471(4) 5_556
O13 U2 2.320(4) 8_455
U1 O12 2.471(4) 5_556
U2 O3 2.306(4) 4_556
U2 O13 2.320(4) 8_556
